data_2022981
loop_
_publ_author_name
'Mammadova, Gunay Z.'
'Atio&#x11f;lu, Zeliha'
'Akkurt, Mehmet'
'Grigoriev, Mikhail S.'
'Volchkov, Nikita S.'
'Azizova, Asmet N.'
'Bhattarai, Ajaya'
'Antonova, Alexandra S.'

_publ_section_title
;
 Crystal structure of
 [1,3-bis-(2,4,6-tri-methyl-phen-yl)imidazolidin-2-yl-idene]di-chlorido-(2-{[(2-methoxyeth-yl)(meth-yl)amino]-meth-yl}benzyl-idene)ruth-en-ium.
;
_journal_issue 'Pt 1'
_journal_name_full 'Acta crystallographica. Section E, Crystallographic communications'
_journal_page_first 50
_journal_page_last 53
_journal_paper_doi 10.1107/S2056989023010381
_journal_volume 80
_journal_year 2024
_chemical_formula_iupac '[Ru Cl2 (C21 H26 N2) (C12 H17 N O)]'
_chemical_formula_moiety 'C33 H43 Cl2 N3 O Ru'
_chemical_formula_sum 'C33 H43 Cl2 N3 O Ru'
_chemical_formula_weight 669.67
_chemical_name_systematic
'[1,3-Bis(2,4,6-trimethylphenyl)imidazolidin-2-ylidene]dichlorido(2-{[(2-methoxyethyl)(methyl)amino]methyl}benzylidene)ruthenium'
_space_group_crystal_system monoclinic
_space_group_IT_number 14
_space_group_name_Hall '-P 2yn'
_space_group_name_H-M_alt 'P 1 21/n 1'
_atom_sites_solution_hydrogens geom
_audit_creation_method SHELXL-2018/3
_cell_angle_alpha 90
_cell_angle_beta 102.553(4)
_cell_angle_gamma 90
_cell_formula_units_Z 4
_cell_length_a 13.6801(13)
_cell_length_b 10.7078(11)
_cell_length_c 22.035(2)
_cell_measurement_reflns_used 9880
_cell_measurement_temperature 100(2)
_cell_measurement_theta_max 29.84
_cell_measurement_theta_min 2.43
_cell_volume 3150.6(5)
_computing_cell_refinement
;
SAINT (Bruker, 2018)
;
_computing_data_collection
;
<i>APEX3</i> (Bruker, 2018)
;
_computing_data_reduction
;
SAINT (Bruker, 2018)
;
_computing_molecular_graphics
;
ORTEP-3 for Windows (Farrugia, 2012)
;
_computing_publication_material
;
PLATON (Spek, 2020)
;
_computing_structure_refinement
;
<i>SHELXL2016/6</i> (Sheldrick, 2015b)
;
_computing_structure_solution
;
<i>SHELXT2016/6</i> (Sheldrick, 2015a)
;
_diffrn_ambient_temperature 100(2)
_diffrn_measured_fraction_theta_full 0.998
_diffrn_measured_fraction_theta_max 0.993
_diffrn_measurement_device_type 'Bruker Kappa APEXII area-detector diffractometer'
_diffrn_measurement_method '\f and \w scans'
_diffrn_radiation_type MoK\a
_diffrn_radiation_wavelength 0.71073
_diffrn_reflns_av_R_equivalents 0.0490
_diffrn_reflns_av_unetI/netI 0.0392
_diffrn_reflns_limit_h_max 18
_diffrn_reflns_limit_h_min -19
_diffrn_reflns_limit_k_max 15
_diffrn_reflns_limit_k_min -15
_diffrn_reflns_limit_l_max 31
_diffrn_reflns_limit_l_min -31
_diffrn_reflns_number 54060
_diffrn_reflns_theta_full 25.242
_diffrn_reflns_theta_max 30.173
_diffrn_reflns_theta_min 2.684
_exptl_absorpt_coefficient_mu 0.697
_exptl_absorpt_correction_T_max 0.746
_exptl_absorpt_correction_T_min 0.679
_exptl_absorpt_correction_type multi-scan
_exptl_absorpt_process_details
;
(SADABS; Krause <i>et al.</i>,  2015)
;
_exptl_crystal_colour 'dark green'
_exptl_crystal_density_diffrn 1.412
_exptl_crystal_description bulk
_exptl_crystal_F_000 1392
_exptl_crystal_size_max 0.400
_exptl_crystal_size_mid 0.360
_exptl_crystal_size_min 0.240
_refine_diff_density_max 0.433
_refine_diff_density_min -0.576
_refine_ls_extinction_method none
_refine_ls_goodness_of_fit_ref 1.023
_refine_ls_hydrogen_treatment constr
_refine_ls_matrix_type full
_refine_ls_number_parameters 493
_refine_ls_number_reflns 9279
_refine_ls_number_restraints 460
_refine_ls_restrained_S_all 1.010
_refine_ls_R_factor_all 0.0514
_refine_ls_R_factor_gt 0.0320
_refine_ls_shift/su_max 0.001
_refine_ls_shift/su_mean 0.000
_refine_ls_structure_factor_coef Fsqd
_refine_ls_weighting_details 'w=1/[\s^2^(Fo^2^)+(0.0230P)^2^+2.0327P] where P=(Fo^2^+2Fc^2^)/3'
_refine_ls_weighting_scheme calc
_refine_ls_wR_factor_gt 0.0634
_refine_ls_wR_factor_ref 0.0702
_reflns_number_gt 7087
_reflns_number_total 9279
_reflns_threshold_expression 'I > 2\s(I)'
_cod_data_source_file tx2079sup1.cif
_cod_data_source_block I
_cod_depositor_comments 'Adding full bibliography for 2022981.cif.'
_cod_original_sg_symbol_H-M 'P 21/n'
_cod_database_code 2022981
_cod_database_fobs_code 2022981
_shelx_space_group_comment
;
The symmetry employed for this shelxl refinement is uniquely defined
by the following loop, which should always be used as a source of
symmetry information in preference to the above space-group names.
They are only intended as comments.
;
_shelx_estimated_absorpt_t_min 0.768
_shelx_estimated_absorpt_t_max 0.850

loop_
_space_group_symop_operation_xyz
'x, y, z'
'-x+1/2, y+1/2, -z+1/2'
'-x, -y, -z'
'x-1/2, -y-1/2, z-1/2'

loop_
_atom_site_type_symbol
_atom_site_label
_atom_site_fract_x
_atom_site_fract_y
_atom_site_fract_z
_atom_site_U_iso_or_equiv
_atom_site_adp_type
_atom_site_calc_flag
_atom_site_occupancy
_atom_site_disorder_assembly
_atom_site_disorder_group
Ru Ru1 0.99437(2) 0.50148(2) 0.24032(2) 0.01454(4) Uani d 1 . .
Cl Cl1 0.88778(4) 0.56961(5) 0.30419(2) 0.02505(10) Uani d 1 . .
Cl Cl2 1.13328(6) 0.40424(9) 0.21357(6) 0.02561(19) Uani d 0.889(2) A 1
Cl Cl2' 1.1181(6) 0.3787(9) 0.2073(5) 0.02561(19) Uani d 0.111(2) A 2
N N1 0.87352(12) 0.29680(14) 0.15568(7) 0.0189(3) Uani d 1 . .
N N3 0.92109(12) 0.24251(14) 0.25209(7) 0.0195(3) Uani d 1 . .
C C2 0.91734(13) 0.33997(17) 0.21276(8) 0.0166(3) Uani d 1 . .
C C4 0.88154(17) 0.12448(18) 0.22184(9) 0.0287(5) Uani d 1 . .
H H4A 0.826509 0.091262 0.239829 0.034 Uiso calc 1 . .
H H4B 0.934834 0.060604 0.225599 0.034 Uiso calc 1 . .
C C5 0.84371(16) 0.16398(18) 0.15466(9) 0.0252(4) Uani d 1 . .
H H5A 0.875913 0.114799 0.126348 0.030 Uiso calc 1 . .
H H5B 0.770126 0.154553 0.141719 0.030 Uiso calc 1 . .
C C6 0.83979(14) 0.36710(17) 0.09962(8) 0.0194(4) Uani d 1 . .
C C7 0.89679(16) 0.36545(18) 0.05392(9) 0.0240(4) Uani d 1 . .
C C8 0.86167(16) 0.4348(2) -0.00026(9) 0.0279(4) Uani d 1 . .
H H8 0.899326 0.435288 -0.031761 0.034 Uiso calc 1 . .
C C9 0.77363(16) 0.5029(2) -0.00927(9) 0.0273(4) Uani d 1 . .
C C10 0.71724(15) 0.49803(19) 0.03628(9) 0.0252(4) Uani d 1 . .
H H10 0.655536 0.542040 0.029767 0.030 Uiso calc 1 . .
C C11 0.74867(14) 0.43064(18) 0.09096(8) 0.0212(4) Uani d 1 . .
C C12 0.99271(17) 0.2928(2) 0.06261(10) 0.0341(5) Uani d 1 . .
H H12A 0.977475 0.203641 0.056460 0.051 Uiso calc 1 . .
H H12B 1.032465 0.306377 0.104767 0.051 Uiso calc 1 . .
H H12C 1.030801 0.320867 0.032265 0.051 Uiso calc 1 . .
C C13 0.73922(19) 0.5826(2) -0.06635(10) 0.0393(6) Uani d 1 . .
H H13A 0.752868 0.670631 -0.055536 0.059 Uiso calc 1 . .
H H13B 0.667152 0.570936 -0.082252 0.059 Uiso calc 1 . .
H H13C 0.775299 0.558099 -0.098330 0.059 Uiso calc 1 . .
C C14 0.68862(15) 0.4321(2) 0.14068(9) 0.0269(4) Uani d 1 . .
H H14A 0.627324 0.480823 0.126258 0.040 Uiso calc 1 . .
H H14B 0.728444 0.470074 0.178534 0.040 Uiso calc 1 . .
H H14C 0.670993 0.346359 0.149608 0.040 Uiso calc 1 . .
C C15 0.94359(15) 0.24718(17) 0.31907(8) 0.0207(4) Uani d 1 . .
C C16 0.86644(15) 0.27982(18) 0.34872(9) 0.0236(4) Uani d 1 . .
C C17 0.88825(17) 0.2812(2) 0.41338(9) 0.0308(5) Uani d 1 . .
H H17 0.837725 0.306289 0.434364 0.037 Uiso calc 1 . .
C C18 0.98179(18) 0.2470(2) 0.44827(10) 0.0347(5) Uani d 1 . .
C C19 1.05376(17) 0.2080(2) 0.41729(10) 0.0332(5) Uani d 1 . .
H H19 1.116853 0.180996 0.440809 0.040 Uiso calc 1 . .
C C20 1.03692(16) 0.20690(19) 0.35252(9) 0.0265(4) Uani d 1 . .
C C21 0.76253(15) 0.3087(2) 0.31286(10) 0.0292(5) Uani d 1 . .
H H21A 0.728626 0.230919 0.296992 0.044 Uiso calc 1 . .
H H21B 0.766193 0.363879 0.277941 0.044 Uiso calc 1 . .
H H21C 0.724905 0.350150 0.340223 0.044 Uiso calc 1 . .
C C22 1.0032(2) 0.2503(3) 0.51858(11) 0.0548(8) Uani d 1 . .
H H22A 1.033192 0.170881 0.535167 0.082 Uiso calc 1 . .
H H22B 0.940564 0.263588 0.532379 0.082 Uiso calc 1 . .
H H22C 1.049749 0.318708 0.533720 0.082 Uiso calc 1 . .
C C23 1.11778(17) 0.1615(2) 0.32081(11) 0.0373(5) Uani d 1 . .
H H23A 1.106250 0.073384 0.309524 0.056 Uiso calc 1 . .
H H23B 1.183329 0.170749 0.349152 0.056 Uiso calc 1 . .
H H23C 1.116202 0.211009 0.283198 0.056 Uiso calc 1 . .
N N2 1.09671(18) 0.6647(2) 0.27615(12) 0.0244(5) Uani d 0.889(2) A 1
C C24 1.14556(18) 0.7073(2) 0.22554(12) 0.0311(6) Uani d 0.889(2) A 1
H H24A 1.180705 0.635577 0.211559 0.037 Uiso calc 0.889(2) A 1
H H24B 1.196507 0.771195 0.242478 0.037 Uiso calc 0.889(2) A 1
C C25 1.07400(18) 0.7610(2) 0.17056(12) 0.0290(5) Uani d 0.889(2) A 1
C C26 1.1015(2) 0.8680(2) 0.14238(14) 0.0432(7) Uani d 0.889(2) A 1
H H26 1.163691 0.906832 0.159698 0.052 Uiso calc 0.889(2) A 1
C C27 1.0406(3) 0.9191(3) 0.08989(17) 0.0488(8) Uani d 0.889(2) A 1
H H27 1.061284 0.991924 0.071474 0.059 Uiso calc 0.889(2) A 1
C C28 0.9496(3) 0.8640(3) 0.06428(15) 0.0403(8) Uani d 0.889(2) A 1
H H28 0.907683 0.898325 0.028052 0.048 Uiso calc 0.889(2) A 1
C C29 0.9199(2) 0.7582(3) 0.09186(13) 0.0276(6) Uani d 0.889(2) A 1
H H29 0.857368 0.720626 0.073949 0.033 Uiso calc 0.889(2) A 1
C C30 0.9797(4) 0.7052(3) 0.14538(14) 0.0226(6) Uani d 0.889(2) A 1
C C31 0.9409(2) 0.5948(3) 0.17136(18) 0.0178(7) Uani d 0.889(2) A 1
H H31 0.877511 0.566781 0.148749 0.021 Uiso calc 0.889(2) A 1
C C32 1.04729(19) 0.7748(2) 0.29788(13) 0.0299(6) Uani d 0.889(2) A 1
H H32A 1.095373 0.843683 0.307309 0.045 Uiso calc 0.889(2) A 1
H H32B 1.023770 0.752437 0.335407 0.045 Uiso calc 0.889(2) A 1
H H32C 0.990211 0.800737 0.265227 0.045 Uiso calc 0.889(2) A 1
C C33 1.18122(18) 0.6234(2) 0.32777(13) 0.0321(6) Uani d 0.889(2) A 1
H H33A 1.218149 0.698051 0.346998 0.039 Uiso calc 0.889(2) A 1
H H33B 1.228189 0.571875 0.310011 0.039 Uiso calc 0.889(2) A 1
C C34 1.1470(2) 0.5491(3) 0.37763(13) 0.0355(6) Uani d 0.889(2) A 1
H H34A 1.086385 0.587242 0.387542 0.043 Uiso calc 0.889(2) A 1
H H34B 1.131107 0.462151 0.363592 0.043 Uiso calc 0.889(2) A 1
O O1 1.2275(2) 0.5512(2) 0.43055(14) 0.0521(7) Uani d 0.889(2) A 1
C C35 1.2131(3) 0.4664(4) 0.47665(16) 0.0668(11) Uani d 0.889(2) A 1
H H35A 1.147148 0.480349 0.486017 0.100 Uiso calc 0.889(2) A 1
H H35B 1.265216 0.478992 0.514398 0.100 Uiso calc 0.889(2) A 1
H H35C 1.216949 0.380769 0.461615 0.100 Uiso calc 0.889(2) A 1
N N2' 1.1124(14) 0.6405(16) 0.2836(8) 0.027(3) Uani d 0.111(2) A 2
C C24' 1.0648(15) 0.7630(16) 0.2703(7) 0.028(3) Uani d 0.111(2) A 2
H H24C 1.108807 0.827310 0.294428 0.034 Uiso calc 0.111(2) A 2
H H24D 1.000941 0.763177 0.284495 0.034 Uiso calc 0.111(2) A 2
C C25' 1.0439(14) 0.7977(14) 0.2021(7) 0.029(2) Uani d 0.111(2) A 2
C C26' 1.0770(16) 0.9117(16) 0.1837(8) 0.037(3) Uani d 0.111(2) A 2
H H26' 1.114195 0.966922 0.213816 0.044 Uiso calc 0.111(2) A 2
C C27' 1.0559(18) 0.944(2) 0.1216(9) 0.039(3) Uani d 0.111(2) A 2
H H27' 1.092008 1.010871 0.108094 0.047 Uiso calc 0.111(2) A 2
C C28' 0.983(2) 0.883(2) 0.0789(11) 0.037(2) Uani d 0.111(2) A 2
H H28' 0.952886 0.921149 0.040544 0.045 Uiso calc 0.111(2) A 2
C C29' 0.9555(19) 0.762(2) 0.0934(10) 0.032(3) Uani d 0.111(2) A 2
H H29' 0.913261 0.711548 0.063023 0.038 Uiso calc 0.111(2) A 2
C C30' 0.992(4) 0.717(3) 0.1543(11) 0.025(2) Uani d 0.111(2) A 2
C C31' 0.958(3) 0.594(3) 0.1700(16) 0.0178(7) Uani d 0.111(2) A 2
H H31' 0.909606 0.556218 0.138068 0.021 Uiso calc 0.111(2) A 2
C C32' 1.2026(13) 0.6327(17) 0.2576(10) 0.034(4) Uani d 0.111(2) A 2
H H32D 1.233756 0.550496 0.266794 0.052 Uiso calc 0.111(2) A 2
H H32E 1.184002 0.644708 0.212440 0.052 Uiso calc 0.111(2) A 2
H H32F 1.250184 0.697811 0.276145 0.052 Uiso calc 0.111(2) A 2
C C33' 1.1427(16) 0.6235(17) 0.3521(8) 0.031(2) Uani d 0.111(2) A 2
H H33C 1.204865 0.672026 0.367182 0.037 Uiso calc 0.111(2) A 2
H H33D 1.090134 0.661197 0.370847 0.037 Uiso calc 0.111(2) A 2
C C34' 1.160(2) 0.4947(19) 0.3763(11) 0.038(3) Uani d 0.111(2) A 2
H H34C 1.098900 0.459873 0.386468 0.046 Uiso calc 0.111(2) A 2
H H34D 1.181367 0.439951 0.345226 0.046 Uiso calc 0.111(2) A 2
O O1' 1.2380(19) 0.5042(18) 0.4307(11) 0.040(3) Uani d 0.111(2) A 2
C C35' 1.253(2) 0.391(2) 0.4642(12) 0.053(5) Uani d 0.111(2) A 2
H H35D 1.306612 0.402033 0.501224 0.080 Uiso calc 0.111(2) A 2
H H35E 1.190802 0.368067 0.476824 0.080 Uiso calc 0.111(2) A 2
H H35F 1.271099 0.325597 0.437849 0.080 Uiso calc 0.111(2) A 2

loop_
_atom_site_aniso_label
_atom_site_aniso_U_11
_atom_site_aniso_U_22
_atom_site_aniso_U_33
_atom_site_aniso_U_12
_atom_site_aniso_U_13
_atom_site_aniso_U_23
Ru1 0.01335(7) 0.01573(7) 0.01514(7) 0.00000(6) 0.00443(5) -0.00009(6)
Cl1 0.0265(2) 0.0272(2) 0.0246(2) 0.00392(19) 0.01267(19) -0.00192(19)
Cl2 0.0183(4) 0.0286(5) 0.0318(4) 0.0050(3) 0.0098(3) -0.0013(3)
Cl2' 0.0183(4) 0.0286(5) 0.0318(4) 0.0050(3) 0.0098(3) -0.0013(3)
N1 0.0259(8) 0.0156(7) 0.0162(8) -0.0041(6) 0.0065(6) -0.0008(6)
N3 0.0259(9) 0.0166(8) 0.0167(8) -0.0034(6) 0.0062(6) 0.0022(6)
C2 0.0156(8) 0.0193(9) 0.0169(9) 0.0008(7) 0.0079(7) 0.0010(7)
C4 0.0408(13) 0.0188(10) 0.0259(11) -0.0061(9) 0.0057(9) 0.0018(8)
C5 0.0372(12) 0.0172(9) 0.0226(10) -0.0085(8) 0.0095(8) -0.0021(7)
C6 0.0280(10) 0.0170(9) 0.0136(8) -0.0043(7) 0.0051(7) -0.0011(7)
C7 0.0329(11) 0.0217(10) 0.0191(10) -0.0029(8) 0.0090(8) -0.0027(7)
C8 0.0375(12) 0.0303(11) 0.0186(10) -0.0058(9) 0.0119(8) -0.0010(8)
C9 0.0374(11) 0.0270(10) 0.0163(9) -0.0079(10) 0.0029(8) -0.0010(8)
C10 0.0283(10) 0.0266(10) 0.0182(9) -0.0010(9) -0.0004(7) -0.0007(8)
C11 0.0255(10) 0.0227(10) 0.0153(9) -0.0063(8) 0.0041(7) -0.0042(7)
C12 0.0410(13) 0.0385(13) 0.0289(11) 0.0087(10) 0.0206(10) 0.0043(9)
C13 0.0520(15) 0.0416(14) 0.0220(11) -0.0020(11) 0.0032(10) 0.0080(10)
C14 0.0245(10) 0.0374(12) 0.0193(10) 0.0006(9) 0.0062(8) -0.0014(8)
C15 0.0256(10) 0.0204(9) 0.0167(9) -0.0036(8) 0.0061(7) 0.0036(7)
C16 0.0258(10) 0.0249(10) 0.0212(10) -0.0053(8) 0.0078(8) 0.0037(8)
C17 0.0349(12) 0.0379(12) 0.0226(10) -0.0018(10) 0.0126(9) 0.0031(9)
C18 0.0419(13) 0.0426(13) 0.0198(10) -0.0013(11) 0.0070(9) 0.0036(9)
C19 0.0341(12) 0.0388(13) 0.0231(11) 0.0041(10) -0.0014(9) 0.0100(9)
C20 0.0302(11) 0.0259(10) 0.0238(10) 0.0020(8) 0.0070(8) 0.0064(8)
C21 0.0246(11) 0.0367(12) 0.0277(11) -0.0054(9) 0.0087(8) 0.0028(9)
C22 0.0585(18) 0.084(2) 0.0208(12) 0.0085(15) 0.0064(12) 0.0079(13)
C23 0.0353(13) 0.0426(13) 0.0358(13) 0.0141(11) 0.0114(10) 0.0124(10)
N2 0.0206(11) 0.0230(12) 0.0281(11) -0.0029(9) 0.0018(8) -0.0048(9)
C24 0.0252(12) 0.0284(12) 0.0416(14) -0.0114(10) 0.0113(10) -0.0011(10)
C25 0.0327(13) 0.0228(11) 0.0363(13) -0.0056(10) 0.0178(10) 0.0006(10)
C26 0.0494(16) 0.0289(13) 0.0576(18) -0.0106(12) 0.0256(14) 0.0059(12)
C27 0.070(2) 0.0288(15) 0.058(2) -0.0015(15) 0.0365(18) 0.0157(14)
C28 0.063(2) 0.0300(15) 0.0356(17) 0.0111(14) 0.0279(14) 0.0118(13)
C29 0.0398(16) 0.0235(11) 0.0250(12) 0.0070(12) 0.0191(12) 0.0043(9)
C30 0.0277(19) 0.0165(12) 0.0273(14) 0.0006(10) 0.0138(12) 0.0003(11)
C31 0.0166(17) 0.0179(9) 0.0202(9) -0.0001(10) 0.0066(11) -0.0014(7)
C32 0.0332(14) 0.0194(11) 0.0349(14) -0.0032(10) 0.0027(11) -0.0090(10)
C33 0.0214(12) 0.0338(13) 0.0362(14) -0.0044(10) -0.0046(10) -0.0061(11)
C34 0.0298(14) 0.0379(16) 0.0325(14) -0.0016(13) -0.0071(11) -0.0045(13)
O1 0.0465(14) 0.0516(17) 0.0440(12) -0.0089(14) -0.0216(10) 0.0068(14)
C35 0.067(2) 0.069(3) 0.048(2) -0.016(2) -0.0226(18) 0.0153(18)
N2' 0.025(4) 0.027(4) 0.031(4) -0.007(4) 0.008(4) -0.006(4)
C24' 0.028(5) 0.025(5) 0.032(5) -0.009(4) 0.009(4) -0.006(5)
C25' 0.034(4) 0.021(4) 0.037(4) -0.009(4) 0.015(4) 0.005(4)
C26' 0.045(5) 0.025(5) 0.044(5) -0.008(5) 0.017(5) 0.005(5)
C27' 0.053(5) 0.026(4) 0.045(5) 0.000(4) 0.025(5) 0.009(4)
C28' 0.051(4) 0.026(4) 0.040(4) -0.003(4) 0.025(4) 0.012(4)
C29' 0.041(5) 0.025(4) 0.034(4) 0.000(5) 0.017(5) 0.000(4)
C30' 0.030(4) 0.018(4) 0.028(4) 0.002(4) 0.010(4) 0.004(4)
C31' 0.0166(17) 0.0179(9) 0.0202(9) -0.0001(10) 0.0066(11) -0.0014(7)
C32' 0.028(7) 0.020(7) 0.054(8) -0.008(6) 0.005(7) -0.002(7)
C33' 0.027(4) 0.031(4) 0.030(4) -0.010(4) -0.006(4) -0.006(4)
C34' 0.035(5) 0.037(5) 0.035(4) -0.007(5) -0.008(4) 0.001(5)
O1' 0.034(5) 0.041(6) 0.036(5) -0.008(5) -0.014(4) 0.008(5)
C35' 0.048(10) 0.053(10) 0.045(9) -0.017(9) -0.018(8) 0.023(9)

loop_
_atom_type_symbol
_atom_type_description
_atom_type_scat_dispersion_real
_atom_type_scat_dispersion_imag
_atom_type_scat_source
C C 0.0033 0.0016 'International Tables Vol C Tables 4.2.6.8 and 6.1.1.4'
H H 0.0000 0.0000 'International Tables Vol C Tables 4.2.6.8 and 6.1.1.4'
N N 0.0061 0.0033 'International Tables Vol C Tables 4.2.6.8 and 6.1.1.4'
O O 0.0106 0.0060 'International Tables Vol C Tables 4.2.6.8 and 6.1.1.4'
Cl Cl 0.1484 0.1585 'International Tables Vol C Tables 4.2.6.8 and 6.1.1.4'
Ru Ru -1.2594 0.8363 'International Tables Vol C Tables 4.2.6.8 and 6.1.1.4'

loop_
_geom_angle_atom_site_label_1
_geom_angle_atom_site_label_2
_geom_angle_atom_site_label_3
_geom_angle_site_symmetry_1
_geom_angle_site_symmetry_3
_geom_angle
_geom_angle_publ_flag
C31' Ru1 C2 . . 100.5(8) yes
C31 Ru1 C2 . . 97.33(11) yes
C31' Ru1 N2' . . 92.1(8) yes
C2 Ru1 N2' . . 163.8(5) yes
C31 Ru1 N2 . . 88.48(11) yes
C2 Ru1 N2 . . 172.68(8) yes
C31 Ru1 Cl2 . . 103.42(13) yes
C2 Ru1 Cl2 . . 86.77(5) yes
N2 Ru1 Cl2 . . 87.55(7) yes
C31' Ru1 Cl1 . . 104.7(14) yes
C31 Ru1 Cl1 . . 98.02(13) yes
C2 Ru1 Cl1 . . 95.36(5) yes
N2' Ru1 Cl1 . . 91.3(6) yes
N2 Ru1 Cl1 . . 88.21(7) yes
Cl2 Ru1 Cl1 . . 158.02(3) yes
C31' Ru1 Cl2' . . 96.9(15) yes
C2 Ru1 Cl2' . . 78.3(2) yes
N2' Ru1 Cl2' . . 90.2(6) yes
Cl1 Ru1 Cl2' . . 158.4(3) yes
C2 N1 C6 . . 128.05(15) ?
C2 N1 C5 . . 114.09(15) ?
C6 N1 C5 . . 117.11(15) ?
C2 N3 C15 . . 126.88(16) ?
C2 N3 C4 . . 114.39(15) ?
C15 N3 C4 . . 117.90(15) ?
N3 C2 N1 . . 106.27(15) ?
N3 C2 Ru1 . . 121.14(13) yes
N1 C2 Ru1 . . 131.33(13) yes
N3 C4 C5 . . 102.46(15) ?
N3 C4 H4A . . 111.3 ?
C5 C4 H4A . . 111.3 ?
N3 C4 H4B . . 111.3 ?
C5 C4 H4B . . 111.3 ?
H4A C4 H4B . . 109.2 ?
N1 C5 C4 . . 102.64(15) ?
N1 C5 H5A . . 111.2 ?
C4 C5 H5A . . 111.2 ?
N1 C5 H5B . . 111.2 ?
C4 C5 H5B . . 111.2 ?
H5A C5 H5B . . 109.2 ?
C11 C6 C7 . . 121.84(17) ?
C11 C6 N1 . . 118.94(16) ?
C7 C6 N1 . . 119.16(17) ?
C8 C7 C6 . . 117.70(19) ?
C8 C7 C12 . . 120.82(18) ?
C6 C7 C12 . . 121.48(18) ?
C9 C8 C7 . . 121.88(19) ?
C9 C8 H8 . . 119.1 ?
C7 C8 H8 . . 119.1 ?
C8 C9 C10 . . 118.54(18) ?
C8 C9 C13 . . 121.43(19) ?
C10 C9 C13 . . 120.0(2) ?
C11 C10 C9 . . 121.89(19) ?
C11 C10 H10 . . 119.1 ?
C9 C10 H10 . . 119.1 ?
C10 C11 C6 . . 118.04(18) ?
C10 C11 C14 . . 120.70(18) ?
C6 C11 C14 . . 121.18(17) ?
C7 C12 H12A . . 109.5 ?
C7 C12 H12B . . 109.5 ?
H12A C12 H12B . . 109.5 ?
C7 C12 H12C . . 109.5 ?
H12A C12 H12C . . 109.5 ?
H12B C12 H12C . . 109.5 ?
C9 C13 H13A . . 109.5 ?
C9 C13 H13B . . 109.5 ?
H13A C13 H13B . . 109.5 ?
C9 C13 H13C . . 109.5 ?
H13A C13 H13C . . 109.5 ?
H13B C13 H13C . . 109.5 ?
C11 C14 H14A . . 109.5 ?
C11 C14 H14B . . 109.5 ?
H14A C14 H14B . . 109.5 ?
C11 C14 H14C . . 109.5 ?
H14A C14 H14C . . 109.5 ?
H14B C14 H14C . . 109.5 ?
C20 C15 C16 . . 121.73(17) ?
C20 C15 N3 . . 119.80(17) ?
C16 C15 N3 . . 118.11(17) ?
C17 C16 C15 . . 117.70(19) ?
C17 C16 C21 . . 120.32(18) ?
C15 C16 C21 . . 121.95(17) ?
C16 C17 C18 . . 122.0(2) ?
C16 C17 H17 . . 119.0 ?
C18 C17 H17 . . 119.0 ?
C19 C18 C17 . . 118.4(2) ?
C19 C18 C22 . . 120.9(2) ?
C17 C18 C22 . . 120.6(2) ?
C18 C19 C20 . . 122.1(2) ?
C18 C19 H19 . . 118.9 ?
C20 C19 H19 . . 118.9 ?
C19 C20 C15 . . 117.78(19) ?
C19 C20 C23 . . 120.05(19) ?
C15 C20 C23 . . 122.17(18) ?
C16 C21 H21A . . 109.5 ?
C16 C21 H21B . . 109.5 ?
H21A C21 H21B . . 109.5 ?
C16 C21 H21C . . 109.5 ?
H21A C21 H21C . . 109.5 ?
H21B C21 H21C . . 109.5 ?
C18 C22 H22A . . 109.5 ?
C18 C22 H22B . . 109.5 ?
H22A C22 H22B . . 109.5 ?
C18 C22 H22C . . 109.5 ?
H22A C22 H22C . . 109.5 ?
H22B C22 H22C . . 109.5 ?
C20 C23 H23A . . 109.5 ?
C20 C23 H23B . . 109.5 ?
H23A C23 H23B . . 109.5 ?
C20 C23 H23C . . 109.5 ?
H23A C23 H23C . . 109.5 ?
H23B C23 H23C . . 109.5 ?
C32 N2 C24 . . 107.9(2) ?
C32 N2 C33 . . 108.6(2) ?
C24 N2 C33 . . 105.1(2) ?
C32 N2 Ru1 . . 115.62(17) yes
C24 N2 Ru1 . . 108.54(16) yes
C33 N2 Ru1 . . 110.59(15) yes
N2 C24 C25 . . 113.7(2) ?
N2 C24 H24A . . 108.8 ?
C25 C24 H24A . . 108.8 ?
N2 C24 H24B . . 108.8 ?
C25 C24 H24B . . 108.8 ?
H24A C24 H24B . . 107.7 ?
C26 C25 C30 . . 118.8(3) ?
C26 C25 C24 . . 119.0(2) ?
C30 C25 C24 . . 122.2(2) ?
C27 C26 C25 . . 121.8(3) ?
C27 C26 H26 . . 119.1 ?
C25 C26 H26 . . 119.1 ?
C28 C27 C26 . . 119.8(3) ?
C28 C27 H27 . . 120.1 ?
C26 C27 H27 . . 120.1 ?
C27 C28 C29 . . 119.6(3) ?
C27 C28 H28 . . 120.2 ?
C29 C28 H28 . . 120.2 ?
C28 C29 C30 . . 121.8(3) ?
C28 C29 H29 . . 119.1 ?
C30 C29 H29 . . 119.1 ?
C29 C30 C25 . . 118.2(3) ?
C29 C30 C31 . . 117.5(3) ?
C25 C30 C31 . . 124.3(3) ?
C30 C31 Ru1 . . 130.7(2) yes
C30 C31 H31 . . 114.7 ?
Ru1 C31 H31 . . 114.7 ?
N2 C32 H32A . . 109.5 ?
N2 C32 H32B . . 109.5 ?
H32A C32 H32B . . 109.5 ?
N2 C32 H32C . . 109.5 ?
H32A C32 H32C . . 109.5 ?
H32B C32 H32C . . 109.5 ?
N2 C33 C34 . . 113.4(2) ?
N2 C33 H33A . . 108.9 ?
C34 C33 H33A . . 108.9 ?
N2 C33 H33B . . 108.9 ?
C34 C33 H33B . . 108.9 ?
H33A C33 H33B . . 107.7 ?
O1 C34 C33 . . 106.3(2) ?
O1 C34 H34A . . 110.5 ?
C33 C34 H34A . . 110.5 ?
O1 C34 H34B . . 110.5 ?
C33 C34 H34B . . 110.5 ?
H34A C34 H34B . . 108.7 ?
C35 O1 C34 . . 112.1(3) ?
O1 C35 H35A . . 109.5 ?
O1 C35 H35B . . 109.5 ?
H35A C35 H35B . . 109.5 ?
O1 C35 H35C . . 109.5 ?
H35A C35 H35C . . 109.5 ?
H35B C35 H35C . . 109.5 ?
C24' N2' C32' . . 110.3(15) ?
C24' N2' C33' . . 109.1(15) ?
C32' N2' C33' . . 108.5(15) ?
C24' N2' Ru1 . . 105.1(11) yes
C32' N2' Ru1 . . 112.5(13) yes
C33' N2' Ru1 . . 111.4(12) yes
N2' C24' C25' . . 113.5(15) ?
N2' C24' H24C . . 108.9 ?
C25' C24' H24C . . 108.9 ?
N2' C24' H24D . . 108.9 ?
C25' C24' H24D . . 108.9 ?
H24C C24' H24D . . 107.7 ?
C26' C25' C30' . . 117.1(15) ?
C26' C25' C24' . . 120.1(14) ?
C30' C25' C24' . . 122.8(14) ?
C27' C26' C25' . . 120.0(16) ?
C27' C26' H26' . . 120.0 ?
C25' C26' H26' . . 120.0 ?
C28' C27' C26' . . 121.3(17) ?
C28' C27' H27' . . 119.3 ?
C26' C27' H27' . . 119.3 ?
C27' C28' C29' . . 118.4(18) ?
C27' C28' H28' . . 120.8 ?
C29' C28' H28' . . 120.8 ?
C28' C29' C30' . . 118.0(18) ?
C28' C29' H29' . . 121.0 ?
C30' C29' H29' . . 121.0 ?
C29' C30' C25' . . 121.1(17) ?
C29' C30' C31' . . 117.7(18) ?
C25' C30' C31' . . 120.1(19) ?
C30' C31' Ru1 . . 130.8(19) yes
C30' C31' H31' . . 114.6 ?
Ru1 C31' H31' . . 114.6 ?
N2' C32' H32D . . 109.5 ?
N2' C32' H32E . . 109.5 ?
H32D C32' H32E . . 109.5 ?
N2' C32' H32F . . 109.5 ?
H32D C32' H32F . . 109.5 ?
H32E C32' H32F . . 109.5 ?
C34' C33' N2' . . 117.9(16) ?
C34' C33' H33C . . 107.8 ?
N2' C33' H33C . . 107.8 ?
C34' C33' H33D . . 107.8 ?
N2' C33' H33D . . 107.8 ?
H33C C33' H33D . . 107.2 ?
O1' C34' C33' . . 105.7(15) ?
O1' C34' H34C . . 110.6 ?
C33' C34' H34C . . 110.6 ?
O1' C34' H34D . . 110.6 ?
C33' C34' H34D . . 110.6 ?
H34C C34' H34D . . 108.7 ?
C35' O1' C34' . . 112.1(17) ?
O1' C35' H35D . . 109.5 ?
O1' C35' H35E . . 109.5 ?
H35D C35' H35E . . 109.5 ?
O1' C35' H35F . . 109.5 ?
H35D C35' H35F . . 109.5 ?
H35E C35' H35F . . 109.5 ?

loop_
_geom_bond_atom_site_label_1
_geom_bond_atom_site_label_2
_geom_bond_site_symmetry_2
_geom_bond_distance
_geom_bond_publ_flag
Ru1 C31' . 1.81(3) yes
Ru1 C31 . 1.833(4) yes
Ru1 C2 . 2.0474(18) yes
Ru1 N2' . 2.251(15) yes
Ru1 N2 . 2.271(2) yes
Ru1 Cl2 . 2.3515(8) yes
Ru1 Cl1 . 2.3519(5) yes
Ru1 Cl2' . 2.379(7) yes
N1 C2 . 1.352(2) ?
N1 C6 . 1.434(2) ?
N1 C5 . 1.478(2) ?
N3 C2 . 1.350(2) ?
N3 C15 . 1.441(2) ?
N3 C4 . 1.476(2) ?
C4 C5 . 1.518(3) ?
C4 H4A . 0.9900 ?
C4 H4B . 0.9900 ?
C5 H5A . 0.9900 ?
C5 H5B . 0.9900 ?
C6 C11 . 1.396(3) ?
C6 C7 . 1.401(3) ?
C7 C8 . 1.400(3) ?
C7 C12 . 1.502(3) ?
C8 C9 . 1.384(3) ?
C8 H8 . 0.9500 ?
C9 C10 . 1.393(3) ?
C9 C13 . 1.508(3) ?
C10 C11 . 1.390(3) ?
C10 H10 . 0.9500 ?
C11 C14 . 1.505(3) ?
C12 H12A . 0.9800 ?
C12 H12B . 0.9800 ?
C12 H12C . 0.9800 ?
C13 H13A . 0.9800 ?
C13 H13B . 0.9800 ?
C13 H13C . 0.9800 ?
C14 H14A . 0.9800 ?
C14 H14B . 0.9800 ?
C14 H14C . 0.9800 ?
C15 C20 . 1.397(3) ?
C15 C16 . 1.401(3) ?
C16 C17 . 1.391(3) ?
C16 C21 . 1.501(3) ?
C17 C18 . 1.391(3) ?
C17 H17 . 0.9500 ?
C18 C19 . 1.379(3) ?
C18 C22 . 1.513(3) ?
C19 C20 . 1.396(3) ?
C19 H19 . 0.9500 ?
C20 C23 . 1.511(3) ?
C21 H21A . 0.9800 ?
C21 H21B . 0.9800 ?
C21 H21C . 0.9800 ?
C22 H22A . 0.9800 ?
C22 H22B . 0.9800 ?
C22 H22C . 0.9800 ?
C23 H23A . 0.9800 ?
C23 H23B . 0.9800 ?
C23 H23C . 0.9800 ?
N2 C32 . 1.489(3) ?
N2 C24 . 1.491(4) ?
N2 C33 . 1.501(3) ?
C24 C25 . 1.497(3) ?
C24 H24A . 0.9900 ?
C24 H24B . 0.9900 ?
C25 C26 . 1.393(3) ?
C25 C30 . 1.421(5) ?
C26 C27 . 1.383(5) ?
C26 H26 . 0.9500 ?
C27 C28 . 1.382(5) ?
C27 H27 . 0.9500 ?
C28 C29 . 1.388(4) ?
C28 H28 . 0.9500 ?
C29 C30 . 1.401(4) ?
C29 H29 . 0.9500 ?
C30 C31 . 1.462(3) ?
C31 H31 . 0.9500 ?
C32 H32A . 0.9800 ?
C32 H32B . 0.9800 ?
C32 H32C . 0.9800 ?
C33 C34 . 1.511(4) ?
C33 H33A . 0.9900 ?
C33 H33B . 0.9900 ?
C34 O1 . 1.420(3) ?
C34 H34A . 0.9900 ?
C34 H34B . 0.9900 ?
O1 C35 . 1.408(4) ?
C35 H35A . 0.9800 ?
C35 H35B . 0.9800 ?
C35 H35C . 0.9800 ?
N2' C24' . 1.465(17) ?
N2' C32' . 1.472(18) ?
N2' C33' . 1.486(16) ?
C24' C25' . 1.514(15) ?
C24' H24C . 0.9900 ?
C24' H24D . 0.9900 ?
C25' C26' . 1.393(15) ?
C25' C30' . 1.423(17) ?
C26' C27' . 1.380(17) ?
C26' H26' . 0.9500 ?
C27' C28' . 1.379(18) ?
C27' H27' . 0.9500 ?
C28' C29' . 1.407(17) ?
C28' H28' . 0.9500 ?
C29' C30' . 1.410(16) ?
C29' H29' . 0.9500 ?
C30' C31' . 1.465(17) ?
C31' H31' . 0.9500 ?
C32' H32D . 0.9800 ?
C32' H32E . 0.9800 ?
C32' H32F . 0.9800 ?
C33' C34' . 1.480(16) ?
C33' H33C . 0.9900 ?
C33' H33D . 0.9900 ?
C34' O1' . 1.421(17) ?
C34' H34C . 0.9900 ?
C34' H34D . 0.9900 ?
O1' C35' . 1.407(17) ?
C35' H35D . 0.9800 ?
C35' H35E . 0.9800 ?
C35' H35F . 0.9800 ?

loop_
_geom_hbond_atom_site_label_D
_geom_hbond_atom_site_label_H
_geom_hbond_atom_site_label_A
_geom_hbond_site_symmetry_A
_geom_hbond_distance_DH
_geom_hbond_distance_HA
_geom_hbond_distance_DA
_geom_hbond_angle_DHA
_geom_hbond_publ_flag
C4 H4A Cl1 2_645 0.99 2.89 3.651(2) 134.3 yes
C5 H5B Cl1 2_645 0.99 2.83 3.622(2) 137.0 yes
C24 H24A Cl2 . 0.99 2.56 3.257(3) 127.0 yes
C24 H24B Cl2 2_755 0.99 2.72 3.693(3) 166.8 yes
C33 H33B Cl2 . 0.99 2.87 3.399(3) 114.4 yes
C34 H34A Cl1 . 0.99 2.94 3.570(3) 122.7 yes
C24' H24D Cl1 . 0.99 2.68 3.391(19) 129.1 yes
C32' H32D Cl2' . 0.98 2.59 3.07(2) 110.1 yes
C32' H32F Cl2' 2_755 0.98 2.62 3.57(2) 163.6 yes
C4 H4A Cl1 2_645 0.99 2.89 3.651(2) 134.3 yes
C5 H5B Cl1 2_645 0.99 2.83 3.622(2) 137.0 yes
C24 H24A Cl2 . 0.99 2.56 3.257(3) 127.0 yes
C24 H24B Cl2 2_755 0.99 2.72 3.693(3) 166.8 yes
C33 H33B Cl2 . 0.99 2.87 3.399(3) 114.4 yes
C34 H34A Cl1 . 0.99 2.94 3.570(3) 122.7 yes
C24' H24D Cl1 . 0.99 2.68 3.391(19) 129.1 yes
C32' H32D Cl2' . 0.98 2.59 3.07(2) 110.1 yes
C32' H32F Cl2' 2_755 0.98 2.62 3.57(2) 163.6 yes
C34' H34C Cg3 . 0.99 2.96 3.83(2) 149 yes

loop_
_geom_torsion_atom_site_label_1
_geom_torsion_atom_site_label_2
_geom_torsion_atom_site_label_3
_geom_torsion_atom_site_label_4
_geom_torsion_site_symmetry_1
_geom_torsion_site_symmetry_2
_geom_torsion_site_symmetry_3
_geom_torsion_site_symmetry_4
_geom_torsion
_geom_torsion_publ_flag
C15 N3 C2 N1 . . . . -167.34(17) ?
C4 N3 C2 N1 . . . . 1.9(2) ?
C15 N3 C2 Ru1 . . . . 24.1(2) ?
C4 N3 C2 Ru1 . . . . -166.63(14) ?
C6 N1 C2 N3 . . . . 170.61(17) ?
C5 N1 C2 N3 . . . . 0.9(2) ?
C6 N1 C2 Ru1 . . . . -22.5(3) ?
C5 N1 C2 Ru1 . . . . 167.80(14) ?
C2 N3 C4 C5 . . . . -3.7(2) ?
C15 N3 C4 C5 . . . . 166.58(17) ?
C2 N1 C5 C4 . . . . -3.1(2) ?
C6 N1 C5 C4 . . . . -174.01(16) ?
N3 C4 C5 N1 . . . . 3.7(2) ?
C2 N1 C6 C11 . . . . -78.7(2) ?
C5 N1 C6 C11 . . . . 90.8(2) ?
C2 N1 C6 C7 . . . . 104.2(2) ?
C5 N1 C6 C7 . . . . -86.3(2) ?
C11 C6 C7 C8 . . . . 2.9(3) ?
N1 C6 C7 C8 . . . . 179.88(17) ?
C11 C6 C7 C12 . . . . -177.59(19) ?
N1 C6 C7 C12 . . . . -0.6(3) ?
C6 C7 C8 C9 . . . . -0.3(3) ?
C12 C7 C8 C9 . . . . -179.8(2) ?
C7 C8 C9 C10 . . . . -2.2(3) ?
C7 C8 C9 C13 . . . . 176.8(2) ?
C8 C9 C10 C11 . . . . 2.2(3) ?
C13 C9 C10 C11 . . . . -176.80(19) ?
C9 C10 C11 C6 . . . . 0.3(3) ?
C9 C10 C11 C14 . . . . 177.06(18) ?
C7 C6 C11 C10 . . . . -2.9(3) ?
N1 C6 C11 C10 . . . . -179.88(16) ?
C7 C6 C11 C14 . . . . -179.65(18) ?
N1 C6 C11 C14 . . . . 3.3(3) ?
C2 N3 C15 C20 . . . . -105.2(2) ?
C4 N3 C15 C20 . . . . 85.9(2) ?
C2 N3 C15 C16 . . . . 81.5(2) ?
C4 N3 C15 C16 . . . . -87.4(2) ?
C20 C15 C16 C17 . . . . 5.4(3) ?
N3 C15 C16 C17 . . . . 178.51(18) ?
C20 C15 C16 C21 . . . . -172.71(19) ?
N3 C15 C16 C21 . . . . 0.4(3) ?
C15 C16 C17 C18 . . . . -2.5(3) ?
C21 C16 C17 C18 . . . . 175.7(2) ?
C16 C17 C18 C19 . . . . -1.5(3) ?
C16 C17 C18 C22 . . . . 179.6(2) ?
C17 C18 C19 C20 . . . . 2.7(4) ?
C22 C18 C19 C20 . . . . -178.4(2) ?
C18 C19 C20 C15 . . . . 0.1(3) ?
C18 C19 C20 C23 . . . . -179.1(2) ?
C16 C15 C20 C19 . . . . -4.2(3) ?
N3 C15 C20 C19 . . . . -177.24(18) ?
C16 C15 C20 C23 . . . . 174.9(2) ?
N3 C15 C20 C23 . . . . 1.9(3) ?
C32 N2 C24 C25 . . . . -60.4(3) ?
C33 N2 C24 C25 . . . . -176.1(2) ?
Ru1 N2 C24 C25 . . . . 65.6(2) ?
N2 C24 C25 C26 . . . . 138.3(2) ?
N2 C24 C25 C30 . . . . -42.9(4) ?
C30 C25 C26 C27 . . . . -1.6(5) ?
C24 C25 C26 C27 . . . . 177.2(3) ?
C25 C26 C27 C28 . . . . 0.3(5) ?
C26 C27 C28 C29 . . . . 0.5(5) ?
C27 C28 C29 C30 . . . . 0.2(5) ?
C28 C29 C30 C25 . . . . -1.5(6) ?
C28 C29 C30 C31 . . . . 179.1(4) ?
C26 C25 C30 C29 . . . . 2.2(6) ?
C24 C25 C30 C29 . . . . -176.6(3) ?
C26 C25 C30 C31 . . . . -178.5(4) ?
C24 C25 C30 C31 . . . . 2.8(7) ?
C29 C30 C31 Ru1 . . . . -178.9(3) ?
C25 C30 C31 Ru1 . . . . 1.7(8) ?
C2 Ru1 C31 C30 . . . . -156.7(4) ?
N2 Ru1 C31 C30 . . . . 18.9(5) ?
Cl2 Ru1 C31 C30 . . . . -68.3(5) ?
Cl1 Ru1 C31 C30 . . . . 106.8(4) ?
C32 N2 C33 C34 . . . . 78.3(3) ?
C24 N2 C33 C34 . . . . -166.5(2) ?
Ru1 N2 C33 C34 . . . . -49.6(3) ?
N2 C33 C34 O1 . . . . -162.1(2) ?
C33 C34 O1 C35 . . . . -169.0(3) ?
C32' N2' C24' C25' . . . . 53(2) ?
C33' N2' C24' C25' . . . . 172.0(16) ?
Ru1 N2' C24' C25' . . . . -68.4(17) ?
N2' C24' C25' C26' . . . . -128(2) ?
N2' C24' C25' C30' . . . . 51(4) ?
C30' C25' C26' C27' . . . . 2(4) ?
C24' C25' C26' C27' . . . . -178(2) ?
C25' C26' C27' C28' . . . . 16(4) ?
C26' C27' C28' C29' . . . . -22(5) ?
C27' C28' C29' C30' . . . . 9(5) ?
C28' C29' C30' C25' . . . . 9(7) ?
C28' C29' C30' C31' . . . . 177(4) ?
C26' C25' C30' C29' . . . . -15(6) ?
C24' C25' C30' C29' . . . . 166(3) ?
C26' C25' C30' C31' . . . . 178(4) ?
C24' C25' C30' C31' . . . . -1(7) ?
C29' C30' C31' Ru1 . . . . 175(3) ?
C25' C30' C31' Ru1 . . . . -16(8) ?
C2 Ru1 C31' C30' . . . . -174(5) ?
N2' Ru1 C31' C30' . . . . -5(5) ?
Cl1 Ru1 C31' C30' . . . . 87(5) ?
Cl2' Ru1 C31' C30' . . . . -95(5) ?
C24' N2' C33' C34' . . . . 160(2) ?
C32' N2' C33' C34' . . . . -80(2) ?
Ru1 N2' C33' C34' . . . . 44(2) ?
N2' C33' C34' O1' . . . . 147(2) ?
C33' C34' O1' C35' . . . . 171(3) ?
